data_7019659
loop_
_publ_author_name
'Li, Fengyan'
'Guo, Weihua'
'Xu, Lin'
'Ma, Lifang'
'Wang, Yuchao'

_publ_section_title
;
 Two dysprosium-incorporated tungstoarsenates: synthesis, structures and
 magnetic properties.
;
_journal_issue 30
_journal_name_full 'Dalton transactions (Cambridge, England : 2003)'
_journal_page_first 9220
_journal_page_last 9226
_journal_paper_doi 10.1039/c2dt12277d
_journal_volume 41
_journal_year 2012
_chemical_formula_sum 'C23 H94 As Dy2 N33 O61 W10'
_chemical_formula_weight 4047.73
_chemical_name_systematic
;
?
;
_space_group_IT_number 14
_symmetry_cell_setting monoclinic
_symmetry_space_group_name_Hall '-P 2ybc'
_symmetry_space_group_name_H-M 'P 1 21/c 1'
_atom_sites_solution_hydrogens geom
_atom_sites_solution_primary direct
_atom_sites_solution_secondary difmap
_audit_creation_method SHELXL-97
_cell_angle_alpha 90.00
_cell_angle_beta 98.6910(10)
_cell_angle_gamma 90.00
_cell_formula_units_Z 4
_cell_length_a 12.4422(8)
_cell_length_b 25.8315(17)
_cell_length_c 28.6553(19)
_cell_measurement_reflns_used 7688
_cell_measurement_temperature 293(2)
_cell_measurement_theta_max 25.00
_cell_measurement_theta_min 1.54
_cell_volume 9104.1(10)
_computing_structure_refinement 'SHELXL-97 (Sheldrick, 1997)'
_computing_structure_solution 'SHELXS-97 (Sheldrick, 1990)'
_diffrn_ambient_temperature 293(2)
_diffrn_measured_fraction_theta_full 0.996
_diffrn_measured_fraction_theta_max 0.996
_diffrn_measurement_device_type 'SMART CCD'
_diffrn_measurement_method 'phi and omega scans'
_diffrn_radiation_monochromator graphite
_diffrn_radiation_source 'fine-focus sealed tube'
_diffrn_radiation_type MoK\a
_diffrn_radiation_wavelength 0.71073
_diffrn_reflns_av_R_equivalents 0.0670
_diffrn_reflns_av_sigmaI/netI 0.0768
_diffrn_reflns_limit_h_max 14
_diffrn_reflns_limit_h_min -14
_diffrn_reflns_limit_k_max 30
_diffrn_reflns_limit_k_min -24
_diffrn_reflns_limit_l_max 33
_diffrn_reflns_limit_l_min -34
_diffrn_reflns_number 51179
_diffrn_reflns_theta_full 25.00
_diffrn_reflns_theta_max 25.00
_diffrn_reflns_theta_min 2.35
_exptl_absorpt_coefficient_mu 14.674
_exptl_absorpt_correction_T_max 0.111
_exptl_absorpt_correction_T_min 0.066
_exptl_absorpt_correction_type empirical
_exptl_absorpt_process_details '(ABSCOR; Higashi, 1995)'
_exptl_crystal_colour colorless
_exptl_crystal_density_diffrn 2.953
_exptl_crystal_density_method 'not measured'
_exptl_crystal_description block
_exptl_crystal_F_000 7424
_exptl_crystal_size_max 0.20
_exptl_crystal_size_mid 0.18
_exptl_crystal_size_min 0.15
_platon_squeeze_details
;
SQUEEZE found two large void containing 2 disordered water molecules each.
Their formula was added to the formula for the unit-cell and the electron
density was removed.
;
_refine_diff_density_max 2.507
_refine_diff_density_min -1.427
_refine_diff_density_rms 0.267
_refine_ls_extinction_method none
_refine_ls_goodness_of_fit_ref 0.961
_refine_ls_hydrogen_treatment constr
_refine_ls_matrix_type full
_refine_ls_number_parameters 1153
_refine_ls_number_reflns 15963
_refine_ls_number_restraints 266
_refine_ls_restrained_S_all 0.968
_refine_ls_R_factor_all 0.0856
_refine_ls_R_factor_gt 0.0491
_refine_ls_shift/su_max 0.001
_refine_ls_shift/su_mean 0.000
_refine_ls_structure_factor_coef Fsqd
_refine_ls_weighting_details 'calc w=1/[\s^2^(Fo^2^)+(0.0614P)^2^+0.0000P] where P=(Fo^2^+2Fc^2^)/3'
_refine_ls_weighting_scheme calc
_refine_ls_wR_factor_gt 0.1088
_refine_ls_wR_factor_ref 0.1206
_reflns_number_gt 10441
_reflns_number_total 15963
_reflns_threshold_expression >2sigma(I)
_cod_data_source_file c2dt12277d.txt
_cod_data_source_block dy2
_cod_original_sg_symbol_H-M P21/c
_cod_database_code 7019659

loop_
_symmetry_equiv_pos_as_xyz
'x, y, z'
'-x, y+1/2, -z+1/2'
'-x, -y, -z'
'x, -y-1/2, z-1/2'

loop_
_atom_site_label
_atom_site_type_symbol
_atom_site_fract_x
_atom_site_fract_y
_atom_site_fract_z
_atom_site_U_iso_or_equiv
_atom_site_adp_type
_atom_site_occupancy
_atom_site_symmetry_multiplicity
_atom_site_calc_flag
_atom_site_refinement_flags
_atom_site_disorder_assembly
_atom_site_disorder_group
W1 W 0.37978(5) 0.81559(3) 0.15029(2) 0.03428(16) Uani 1 1 d . . .
W2 W 0.27090(5) 0.69430(2) 0.15416(2) 0.03238(16) Uani 1 1 d . . .
W3 W 0.65762(5) 0.76516(3) 0.19114(2) 0.03949(18) Uani 1 1 d . . .
W4 W 0.17095(5) 0.79489(2) 0.21469(2) 0.02771(15) Uani 1 1 d . . .
W5 W 0.54904(5) 0.87551(2) 0.25620(2) 0.03641(17) Uani 1 1 d . . .
W6 W 0.54868(5) 0.64445(3) 0.19645(2) 0.03794(17) Uani 1 1 d . . .
W7 W 0.32598(5) 0.61766(2) 0.26873(2) 0.03127(15) Uani 1 1 d . . .
W8 W 0.69960(5) 0.69646(3) 0.29614(2) 0.03774(17) Uani 1 1 d . . .
W9 W 0.59961(5) 0.80619(2) 0.36204(2) 0.03397(16) Uani 1 1 d . . .
W10 W 0.21677(5) 0.71912(2) 0.32674(2) 0.02695(14) Uani 1 1 d . . .
Dy1 Dy 0.48004(6) 0.66558(3) 0.37846(2) 0.03246(18) Uani 1 1 d . . .
Dy2 Dy 0.33150(6) 0.86480(3) 0.32784(2) 0.03246(18) Uani 1 1 d . . .
As1 As 0.43481(11) 0.74673(5) 0.26152(5) 0.0247(3) Uani 1 1 d . . .
O1 O 0.3828(7) 0.7041(3) 0.2954(3) 0.028(2) Uani 1 1 d . . .
O2 O 0.5451(7) 0.7210(4) 0.2425(3) 0.032(2) Uani 1 1 d . . .
O3 O 0.4217(8) 0.6716(4) 0.1588(3) 0.038(3) Uani 1 1 d . . .
O4 O 0.4675(7) 0.8026(4) 0.2907(3) 0.034(2) Uani 1 1 d . . .
O5 O 0.3459(7) 0.7588(4) 0.2121(3) 0.029(2) Uani 1 1 d . . .
O6 O 0.5436(8) 0.7479(4) 0.3810(3) 0.041(3) Uani 1 1 d . . .
O7 O 0.6829(8) 0.7615(4) 0.3215(4) 0.042(3) Uani 1 1 d . . .
O8 O 0.4957(8) 0.8486(4) 0.3743(3) 0.036(2) Uani 1 1 d . . .
O9 O 0.6358(7) 0.8612(4) 0.3131(4) 0.038(3) Uani 1 1 d . . .
O10 O 0.7097(9) 0.8199(4) 0.4061(4) 0.051(3) Uani 1 1 d . . .
O11 O 0.6377(8) 0.8208(4) 0.2279(4) 0.044(3) Uani 1 1 d . . .
O12 O 0.4444(8) 0.8574(4) 0.1999(4) 0.042(3) Uani 1 1 d . . .
O13 O 0.4441(8) 0.9057(4) 0.2824(4) 0.044(3) Uani 1 1 d . . .
O14 O 0.6159(9) 0.9287(4) 0.2385(4) 0.052(3) Uani 1 1 d . . .
O15 O 0.2324(8) 0.8419(4) 0.2555(3) 0.038(3) Uani 1 1 d . . .
O16 O 0.2624(8) 0.7845(4) 0.3386(3) 0.036(2) Uani 1 1 d . . .
O17 O 0.2075(9) 0.9322(4) 0.3097(4) 0.052(3) Uani 1 1 d . . .
O18 O 0.2535(11) 0.8718(4) 0.3973(4) 0.059(3) Uani 1 1 d . . .
O19 O 0.3906(9) 0.9408(4) 0.3783(4) 0.047(3) Uani 1 1 d . . .
O20 O 0.1658(7) 0.7432(4) 0.2587(3) 0.030(2) Uani 1 1 d U . .
O21 O 0.2109(7) 0.6492(3) 0.2928(3) 0.030(2) Uani 1 1 d . . .
O22 O 0.3003(7) 0.6886(4) 0.3754(3) 0.030(2) Uani 1 1 d . . .
O23 O 0.0909(8) 0.7181(4) 0.3447(3) 0.039(3) Uani 1 1 d . . .
O24 O 0.2654(8) 0.6543(4) 0.2073(3) 0.037(3) Uani 1 1 d . . .
O25 O 0.4563(8) 0.6184(4) 0.2383(3) 0.038(3) Uani 1 1 d . . .
O26 O 0.4026(8) 0.6042(3) 0.3255(3) 0.034(2) Uani 1 1 d . . .
O27 O 0.2723(9) 0.5576(4) 0.2523(4) 0.051(3) Uani 1 1 d . . .
O28 O 0.6263(8) 0.6964(4) 0.1664(3) 0.040(3) Uani 1 1 d . . .
O29 O 0.6681(8) 0.6418(4) 0.2468(3) 0.039(3) Uani 1 1 d . . .
O30 O 0.5725(9) 0.5912(4) 0.1660(4) 0.052(3) Uani 1 1 d . . .
O31 O 0.1556(7) 0.7355(4) 0.1663(3) 0.034(2) Uani 1 1 d . . .
O32 O 0.3196(8) 0.7522(4) 0.1198(3) 0.039(3) Uani 1 1 d . . .
O33 O 0.2078(9) 0.6567(4) 0.1081(4) 0.048(3) Uani 1 1 d . . .
O34 O 0.5173(8) 0.7818(4) 0.1541(3) 0.040(3) Uani 1 1 d . . .
O35 O 0.3791(9) 0.8545(4) 0.1019(4) 0.052(3) Uani 1 1 d . . .
O36 O 0.2369(8) 0.8289(4) 0.1638(3) 0.035(2) Uani 1 1 d . . .
O37 O 0.7452(9) 0.7860(5) 0.1551(4) 0.059(3) Uani 1 1 d U . .
O38 O 0.7513(8) 0.7341(4) 0.2403(4) 0.043(3) Uani 1 1 d U . .
O39 O 0.8275(8) 0.6774(5) 0.3215(4) 0.053(3) Uani 1 1 d . . .
O40 O 0.6131(8) 0.6638(4) 0.3298(4) 0.043(3) Uani 1 1 d . . .
O41 O 0.0370(7) 0.8154(4) 0.2007(4) 0.039(3) Uani 1 1 d . . .
O42 O 0.4945(9) 0.6881(4) 0.4607(4) 0.047(3) Uani 1 1 d . . .
O43 O 0.3905(8) 0.6058(4) 0.4276(4) 0.040(3) Uani 1 1 d . . .
O44 O 0.6146(9) 0.6086(4) 0.4161(4) 0.054(3) Uani 1 1 d . . .
O45 O 0.7224(10) 0.5578(5) 0.4638(5) 0.072(4) Uani 1 1 d . . .
O46 O 0.5429(9) 0.6566(4) 0.5327(4) 0.053(3) Uani 1 1 d . . .
O47 O 0.1886(9) 0.5956(5) 0.5269(4) 0.053(3) Uani 1 1 d . . .
O48 O 0.2467(8) 0.6485(4) 0.4747(4) 0.047(3) Uani 1 1 d . . .
O49 O 0.1266(14) 1.0058(6) 0.2977(6) 0.103(5) Uani 1 1 d U . .
O50 O 0.4031(17) 0.9499(7) 0.5235(7) 0.128(6) Uani 1 1 d U . .
O51 O 0.4889(12) 0.9201(5) 0.4647(5) 0.081(4) Uani 1 1 d U . .
O52 O 0.1665(14) 0.9238(6) 0.4394(6) 0.099(5) Uani 1 1 d U . .
C1 C 0.4439(16) 0.5999(7) 0.4743(7) 0.061(3) Uani 1 1 d U . .
C2 C 0.5373(15) 0.5612(7) 0.4739(7) 0.060(3) Uani 1 1 d U . .
H2A H 0.5671 0.5536 0.5065 0.072 Uiso 1 1 calc R . .
H2B H 0.5065 0.5292 0.4600 0.072 Uiso 1 1 calc R . .
C3 C 0.6297(15) 0.5761(7) 0.4488(7) 0.052(4) Uani 1 1 d U . .
C4 C 0.4968(17) 0.6526(7) 0.4918(7) 0.062(3) Uani 1 1 d U . .
C5 C 0.3657(12) 0.5814(6) 0.5074(6) 0.040(3) Uani 1 1 d U . .
H5A H 0.3517 0.5449 0.5017 0.048 Uiso 1 1 calc R . .
H5B H 0.4018 0.5850 0.5397 0.048 Uiso 1 1 calc R . .
C6 C 0.2566(12) 0.6096(6) 0.5027(6) 0.039(4) Uani 1 1 d . . .
C7 C 0.1895(15) 0.9781(7) 0.3226(6) 0.054(4) Uani 1 1 d U . .
C8 C 0.2413(14) 1.0011(6) 0.3684(6) 0.049(3) Uani 1 1 d U . .
H8A H 0.1852 1.0152 0.3848 0.059 Uiso 1 1 calc R . .
H8B H 0.2884 1.0293 0.3621 0.059 Uiso 1 1 calc R . .
C9 C 0.3078(14) 0.9612(6) 0.4000(6) 0.046(3) Uani 1 1 d U . .
C10 C 0.2382(15) 0.9149(7) 0.4135(6) 0.048(4) Uani 1 1 d U . .
C11 C 0.3605(16) 0.9880(7) 0.4473(6) 0.062(4) Uani 1 1 d U . .
H11A H 0.4094 1.0153 0.4403 0.074 Uiso 1 1 calc R . .
H11B H 0.3041 1.0036 0.4626 0.074 Uiso 1 1 calc R . .
C12 C 0.4214(16) 0.9498(7) 0.4792(7) 0.060(3) Uani 1 1 d U . .
C13 C 0.8070(17) 0.7113(8) 0.5063(8) 0.068(6) Uani 1 1 d . . .
C14 C 0.076(2) 0.5545(8) 0.3559(10) 0.086(8) Uani 1 1 d . . .
C15 C 0.9102(17) 0.9334(8) 0.2248(7) 0.061(3) Uani 1 1 d U . .
C17 C 0.501(2) 0.8057(10) 0.5368(11) 0.100(5) Uani 1 1 d . . .
C18 C 0.9556(14) 0.6404(7) 0.2110(7) 0.051(3) Uani 1 1 d U . .
C19 C 0.2242(17) 0.7842(7) 0.4898(6) 0.056(4) Uani 1 1 d U . .
C20 C 0.9350(18) 0.8407(9) 0.3251(11) 0.102(6) Uani 1 1 d U . .
C21 C -0.0503(16) 0.6279(8) 0.4362(7) 0.063(6) Uani 1 1 d . . .
C22 C 0.8930(17) 0.6869(8) 0.0926(7) 0.066(6) Uani 1 1 d . . .
C23 C 0.661(2) 1.0042(11) 0.3680(12) 0.100(5) Uani 1 1 d U . .
N1 N 0.7309(12) 0.7301(6) 0.4749(5) 0.064(5) Uani 1 1 d . . .
H1A H 0.7465 0.7529 0.4550 0.077 Uiso 1 1 calc R . .
H1B H 0.6649 0.7198 0.4739 0.077 Uiso 1 1 calc R . .
N2 N 0.7795(15) 0.6783(7) 0.5398(7) 0.092(6) Uani 1 1 d . . .
H2C H 0.7125 0.6702 0.5398 0.110 Uiso 1 1 calc R . .
H2D H 0.8292 0.6656 0.5608 0.110 Uiso 1 1 calc R . .
N3 N 0.9112(12) 0.7256(6) 0.5098(5) 0.065(5) Uani 1 1 d . . .
H3A H 0.9303 0.7483 0.4906 0.078 Uiso 1 1 calc R . .
H3B H 0.9590 0.7122 0.5312 0.078 Uiso 1 1 calc R . .
N4 N 0.0301(18) 0.5176(8) 0.3769(9) 0.134(9) Uani 1 1 d . . .
H4A H 0.0685 0.4988 0.3979 0.160 Uiso 1 1 calc R . .
H4B H -0.0386 0.5121 0.3698 0.160 Uiso 1 1 calc R . .
N5 N 0.0273(17) 0.5880(8) 0.3219(6) 0.100(7) Uani 1 1 d . . .
H5C H 0.0655 0.6111 0.3103 0.120 Uiso 1 1 calc R . .
H5D H -0.0414 0.5858 0.3121 0.120 Uiso 1 1 calc R . .
N6 N 0.1806(16) 0.5601(7) 0.3689(7) 0.095(6) Uani 1 1 d . . .
H6A H 0.2147 0.5400 0.3901 0.114 Uiso 1 1 calc R . .
H6B H 0.2153 0.5837 0.3563 0.114 Uiso 1 1 calc R . .
N7 N 0.8822(18) 0.9754(7) 0.2431(8) 0.121(7) Uani 1 1 d U . .
H7A H 0.9306 0.9947 0.2591 0.145 Uiso 1 1 calc R . .
H7B H 0.8149 0.9843 0.2394 0.145 Uiso 1 1 calc R . .
N8 N 0.8437(16) 0.8987(10) 0.2027(8) 0.135(7) Uani 1 1 d U . .
H8C H 0.8690 0.8701 0.1935 0.162 Uiso 1 1 calc R . .
H8D H 0.7749 0.9047 0.1974 0.162 Uiso 1 1 calc R . .
N9 N 1.0095(13) 0.9223(7) 0.2313(7) 0.087(5) Uani 1 1 d U . .
H9A H 1.0555 0.9427 0.2476 0.105 Uiso 1 1 calc R . .
H9B H 1.0316 0.8944 0.2195 0.105 Uiso 1 1 calc R . .
C16 C 0.3464(10) 1.0054(6) 0.2078(5) 0.051(3) Uani 0.70 1 d PDU A 1
N10 N 0.3069(17) 0.9607(6) 0.1909(7) 0.076(6) Uani 0.70 1 d PDU A 1
H10A H 0.2725 0.9588 0.1626 0.091 Uiso 0.70 1 calc PR A 1
H10B H 0.3156 0.9334 0.2082 0.091 Uiso 0.70 1 calc PR A 1
N11 N 0.3995(17) 1.0081(9) 0.2515(6) 0.090(8) Uani 0.70 1 d PDU A 1
H11C H 0.4254 1.0372 0.2626 0.108 Uiso 0.70 1 calc PR A 1
H11D H 0.4080 0.9807 0.2687 0.108 Uiso 0.70 1 calc PR A 1
N12 N 0.3336(16) 1.0475(6) 0.1816(6) 0.062(3) Uani 0.70 1 d PDU A 1
H12A H 0.2993 1.0459 0.1532 0.074 Uiso 0.70 1 calc PR A 1
H12B H 0.3595 1.0765 0.1928 0.074 Uiso 0.70 1 calc PR A 1
C16B C 0.260(2) 1.0047(12) 0.2223(10) 0.0511(10) Uani 0.30 1 d PD B 2
N10B N 0.243(4) 0.9590(13) 0.2017(18) 0.076(6) Uani 0.30 1 d PD B 2
H10C H 0.2854 0.9335 0.2108 0.091 Uiso 0.30 1 calc PR B 2
H10D H 0.1896 0.9548 0.1792 0.091 Uiso 0.30 1 calc PR B 2
N11B N 0.342(3) 1.011(2) 0.2569(16) 0.090(8) Uani 0.30 1 d PD B 2
H11E H 0.3845 0.9851 0.2658 0.108 Uiso 0.30 1 calc PR B 2
H11F H 0.3537 1.0404 0.2704 0.108 Uiso 0.30 1 calc PR B 2
N12B N 0.195(3) 1.0442(13) 0.2087(14) 0.0511(10) Uani 0.30 1 d PD B 2
H12C H 0.2068 1.0738 0.2223 0.061 Uiso 0.30 1 calc PR B 2
H12D H 0.1416 1.0404 0.1862 0.061 Uiso 0.30 1 calc PR B 2
N13 N 0.4920(14) 0.8508(7) 0.5584(6) 0.077(5) Uani 1 1 d . . .
H13A H 0.4999 0.8521 0.5887 0.092 Uiso 1 1 calc R . .
H13B H 0.4781 0.8786 0.5421 0.092 Uiso 1 1 calc R . .
N14 N 0.4916(11) 0.8054(6) 0.4884(5) 0.052(4) Uani 1 1 d . . .
H14A H 0.4994 0.7769 0.4737 0.062 Uiso 1 1 calc R . .
H14B H 0.4777 0.8336 0.4728 0.062 Uiso 1 1 calc R . .
N15 N 0.5223(12) 0.7626(6) 0.5606(6) 0.066(5) Uani 1 1 d . . .
H15A H 0.5305 0.7630 0.5909 0.079 Uiso 1 1 calc R . .
H15B H 0.5278 0.7340 0.5459 0.079 Uiso 1 1 calc R . .
N16 N 0.9639(11) 0.6843(5) 0.2309(5) 0.056(4) Uani 1 1 d U . .
H16A H 0.9067 0.7001 0.2367 0.067 Uiso 1 1 calc R . .
H16B H 1.0268 0.6983 0.2384 0.067 Uiso 1 1 calc R . .
N17 N 1.0400(11) 0.6145(6) 0.1975(5) 0.060(4) Uani 1 1 d U . .
H17A H 1.1041 0.6278 0.2023 0.072 Uiso 1 1 calc R . .
H17B H 1.0297 0.5848 0.1841 0.072 Uiso 1 1 calc R . .
N18 N 0.8578(11) 0.6181(6) 0.1990(6) 0.075(5) Uani 1 1 d U . .
H18A H 0.8002 0.6337 0.2048 0.090 Uiso 1 1 calc R . .
H18B H 0.8528 0.5883 0.1855 0.090 Uiso 1 1 calc R . .
N19 N 0.2251(12) 0.7728(5) 0.4444(5) 0.055(4) Uani 1 1 d U . .
H19A H 0.2169 0.7970 0.4236 0.067 Uiso 1 1 calc R . .
H19B H 0.2341 0.7414 0.4360 0.067 Uiso 1 1 calc R . .
N20 N 0.2394(14) 0.7449(6) 0.5205(5) 0.073(5) Uani 1 1 d U . .
H20A H 0.2405 0.7506 0.5502 0.088 Uiso 1 1 calc R . .
H20B H 0.2480 0.7140 0.5106 0.088 Uiso 1 1 calc R . .
N21 N 0.2110(13) 0.8309(5) 0.5036(5) 0.063(4) Uani 1 1 d U . .
H21A H 0.2026 0.8557 0.4833 0.075 Uiso 1 1 calc R . .
H21B H 0.2107 0.8372 0.5330 0.075 Uiso 1 1 calc R . .
N22 N 0.8671(15) 0.8761(7) 0.3319(8) 0.114(7) Uani 1 1 d U . .
H22A H 0.7988 0.8717 0.3224 0.136 Uiso 1 1 calc R . .
H22B H 0.8898 0.9044 0.3459 0.136 Uiso 1 1 calc R . .
N23 N 0.9035(17) 0.7988(8) 0.3045(9) 0.130(7) Uani 1 1 d U . .
H23A H 0.8354 0.7938 0.2949 0.156 Uiso 1 1 calc R . .
H23B H 0.9501 0.7754 0.3002 0.156 Uiso 1 1 calc R . .
N24 N 1.0403(13) 0.8456(7) 0.3460(8) 0.112(6) Uani 1 1 d U . .
H24A H 1.0850 0.8203 0.3452 0.135 Uiso 1 1 calc R . .
H24B H 1.0622 0.8739 0.3600 0.135 Uiso 1 1 calc R . .
N25 N -0.1458(12) 0.6301(7) 0.4106(6) 0.078(5) Uani 1 1 d . . .
H25A H -0.1554 0.6483 0.3852 0.093 Uiso 1 1 calc R . .
H25B H -0.1993 0.6133 0.4191 0.093 Uiso 1 1 calc R . .
N26 N 0.0319(11) 0.6538(6) 0.4231(5) 0.062(4) Uani 1 1 d . . .
H26A H 0.0220 0.6720 0.3976 0.074 Uiso 1 1 calc R . .
H26B H 0.0951 0.6524 0.4399 0.074 Uiso 1 1 calc R . .
N27 N -0.0339(12) 0.6008(6) 0.4761(5) 0.061(4) Uani 1 1 d . . .
H27A H -0.0870 0.5843 0.4853 0.073 Uiso 1 1 calc R . .
H27B H 0.0298 0.5997 0.4926 0.073 Uiso 1 1 calc R . .
N28 N 0.7852(13) 0.6833(7) 0.0783(7) 0.091(6) Uani 1 1 d . . .
H28A H 0.7600 0.6606 0.0576 0.109 Uiso 1 1 calc R . .
H28B H 0.7414 0.7036 0.0900 0.109 Uiso 1 1 calc R . .
N29 N 0.9636(13) 0.6582(6) 0.0772(7) 0.086(6) Uani 1 1 d . . .
H29A H 1.0318 0.6633 0.0866 0.103 Uiso 1 1 calc R . .
H29B H 0.9430 0.6339 0.0574 0.103 Uiso 1 1 calc R . .
N30 N 0.9244(12) 0.7250(7) 0.1235(6) 0.070(5) Uani 1 1 d . . .
H30A H 0.9924 0.7302 0.1331 0.083 Uiso 1 1 calc R . .
H30B H 0.8765 0.7441 0.1338 0.083 Uiso 1 1 calc R . .
N31 N 0.6328(19) 0.9670(10) 0.3930(10) 0.154(8) Uani 1 1 d U . .
H31A H 0.6328 0.9713 0.4228 0.185 Uiso 1 1 calc R . .
H31B H 0.6140 0.9377 0.3801 0.185 Uiso 1 1 calc R . .
N32 N 0.664(2) 0.9929(9) 0.3257(8) 0.139(7) Uani 1 1 d U . .
H32A H 0.6854 1.0153 0.3070 0.167 Uiso 1 1 calc R . .
H32B H 0.6434 0.9626 0.3152 0.167 Uiso 1 1 calc R . .
N33 N 0.6881(19) 1.0463(8) 0.3856(10) 0.147(8) Uani 1 1 d U . .
H33A H 0.7107 1.0703 0.3687 0.176 Uiso 1 1 calc R . .
H33B H 0.6845 1.0519 0.4149 0.176 Uiso 1 1 calc R . .
O1W O 0.0791(12) 0.6671(6) 0.5781(5) 0.098(5) Uani 1 1 d . . .
O2W O 0.7074(13) 0.8851(6) 0.4895(6) 0.097(5) Uani 1 1 d U . .
O3W O 0.1930(16) 0.5176(7) 0.5922(7) 0.137(7) Uani 1 1 d U . .
O4WA O 0.789(2) 0.5316(8) 0.5599(8) 0.059(7) Uani 0.50 1 d PU . .
O4WB O 0.567(2) 0.5044(10) 0.6496(10) 0.080(8) Uani 0.50 1 d PU . .
O5W O 0.6316(16) 0.5877(7) 0.6100(7) 0.137(7) Uani 1 1 d U . .
O6W O 1.049(2) 0.5233(10) 0.1244(10) 0.203(11) Uani 1 1 d U . .
O7WA O 0.935(3) 0.7840(12) 0.4257(12) 0.105(10) Uani 0.50 1 d PU . .
O7WB O -0.089(3) 0.6247(12) 0.6130(12) 0.112(11) Uani 0.50 1 d PU . .

loop_
_atom_site_aniso_label
_atom_site_aniso_U_11
_atom_site_aniso_U_22
_atom_site_aniso_U_33
_atom_site_aniso_U_23
_atom_site_aniso_U_13
_atom_site_aniso_U_12
W1 0.0249(3) 0.0534(4) 0.0238(3) 0.0100(3) 0.0014(3) 0.0064(3)
W2 0.0260(3) 0.0494(4) 0.0200(3) -0.0035(3) -0.0023(3) 0.0085(3)
W3 0.0219(3) 0.0647(5) 0.0322(4) 0.0141(3) 0.0053(3) 0.0049(3)
W4 0.0206(3) 0.0400(4) 0.0211(3) -0.0005(3) -0.0018(2) 0.0044(3)
W5 0.0272(4) 0.0427(4) 0.0380(4) 0.0126(3) 0.0005(3) -0.0064(3)
W6 0.0268(4) 0.0526(4) 0.0338(4) 0.0027(3) 0.0026(3) 0.0124(3)
W7 0.0291(3) 0.0343(3) 0.0281(3) -0.0007(3) -0.0032(3) -0.0020(3)
W8 0.0201(3) 0.0579(4) 0.0336(4) 0.0136(3) -0.0011(3) 0.0050(3)
W9 0.0272(3) 0.0412(4) 0.0302(4) 0.0067(3) -0.0063(3) -0.0078(3)
W10 0.0226(3) 0.0348(3) 0.0227(3) 0.0006(3) 0.0009(2) -0.0044(3)
Dy1 0.0295(4) 0.0395(4) 0.0262(4) 0.0061(3) -0.0026(3) -0.0048(3)
Dy2 0.0329(4) 0.0343(4) 0.0284(4) 0.0018(3) -0.0013(3) -0.0050(3)
As1 0.0186(7) 0.0355(8) 0.0185(7) 0.0036(6) -0.0021(6) -0.0015(6)
O1 0.025(5) 0.028(5) 0.030(6) 0.003(4) 0.002(4) 0.003(4)
O2 0.028(6) 0.044(6) 0.024(5) 0.009(5) 0.001(4) 0.013(5)
O3 0.025(6) 0.061(7) 0.029(6) -0.008(5) 0.008(5) 0.019(5)
O4 0.020(5) 0.041(6) 0.039(6) 0.002(5) -0.002(5) -0.003(4)
O5 0.020(5) 0.047(6) 0.020(5) -0.005(4) 0.002(4) 0.004(4)
O6 0.040(7) 0.053(7) 0.024(6) -0.001(5) -0.011(5) -0.009(5)
O7 0.020(6) 0.064(7) 0.040(7) 0.022(6) -0.002(5) 0.004(5)
O8 0.036(6) 0.036(6) 0.030(6) 0.001(5) -0.010(5) -0.009(5)
O9 0.019(5) 0.042(6) 0.048(7) 0.013(5) -0.011(5) -0.019(4)
O10 0.039(7) 0.065(8) 0.043(7) -0.002(6) -0.013(5) -0.012(6)
O11 0.023(6) 0.050(7) 0.056(7) 0.011(6) -0.007(5) 0.000(5)
O12 0.035(6) 0.052(7) 0.040(7) 0.018(5) 0.011(5) -0.003(5)
O13 0.037(6) 0.044(6) 0.045(7) 0.018(5) -0.009(5) -0.010(5)
O14 0.035(7) 0.056(7) 0.067(8) 0.023(6) 0.009(6) -0.011(5)
O15 0.037(6) 0.046(6) 0.025(6) 0.004(5) -0.011(5) -0.005(5)
O16 0.042(6) 0.034(6) 0.030(6) 0.006(5) 0.001(5) -0.007(5)
O17 0.058(8) 0.036(6) 0.055(8) -0.016(6) -0.013(6) 0.017(6)
O18 0.093(10) 0.039(7) 0.044(8) -0.011(6) 0.012(7) 0.000(7)
O19 0.057(8) 0.043(7) 0.037(7) -0.005(5) 0.001(6) -0.014(6)
O20 0.031(5) 0.048(5) 0.009(4) -0.004(4) -0.002(4) -0.003(4)
O21 0.020(5) 0.040(6) 0.024(5) -0.006(4) -0.008(4) -0.013(4)
O22 0.021(5) 0.045(6) 0.024(5) 0.005(5) 0.000(4) -0.005(4)
O23 0.030(6) 0.064(7) 0.025(6) 0.002(5) 0.009(5) -0.004(5)
O24 0.025(6) 0.055(7) 0.028(6) -0.005(5) -0.007(5) 0.000(5)
O25 0.032(6) 0.043(6) 0.036(6) -0.002(5) -0.007(5) 0.001(5)
O26 0.032(6) 0.035(6) 0.035(6) -0.007(5) 0.003(5) 0.000(4)
O27 0.040(7) 0.046(7) 0.064(8) -0.008(6) -0.002(6) -0.009(5)
O28 0.022(6) 0.071(7) 0.030(6) 0.019(5) 0.016(5) 0.018(5)
O29 0.037(6) 0.045(6) 0.032(6) 0.006(5) 0.001(5) 0.013(5)
O30 0.040(7) 0.060(7) 0.057(8) 0.007(6) 0.011(6) 0.017(6)
O31 0.021(5) 0.048(6) 0.028(6) -0.005(5) -0.007(4) 0.000(4)
O32 0.031(6) 0.053(7) 0.030(6) -0.001(5) -0.008(5) 0.008(5)
O33 0.049(7) 0.066(8) 0.030(6) -0.007(5) 0.005(5) 0.013(6)
O34 0.042(7) 0.055(7) 0.023(6) 0.004(5) 0.002(5) 0.006(5)
O35 0.035(7) 0.074(8) 0.045(7) 0.022(6) -0.001(6) 0.007(6)
O36 0.028(6) 0.050(6) 0.026(6) 0.001(5) 0.001(5) 0.005(5)
O37 0.041(7) 0.093(9) 0.046(7) 0.024(6) 0.021(6) 0.016(6)
O38 0.018(5) 0.077(7) 0.035(6) 0.018(5) 0.007(5) 0.003(5)
O39 0.019(6) 0.083(9) 0.057(8) 0.022(7) 0.003(5) 0.008(6)
O40 0.037(7) 0.054(7) 0.040(7) -0.002(5) 0.010(5) 0.002(5)
O41 0.016(5) 0.060(7) 0.039(6) -0.001(5) -0.005(5) 0.009(5)
O42 0.052(7) 0.051(7) 0.034(6) 0.014(5) -0.006(5) -0.017(6)
O43 0.038(6) 0.044(6) 0.037(6) 0.001(5) 0.004(5) -0.008(5)
O44 0.038(7) 0.066(8) 0.056(8) 0.030(7) 0.004(6) 0.006(6)
O45 0.036(8) 0.081(9) 0.103(12) 0.043(8) 0.022(8) 0.016(7)
O46 0.046(7) 0.068(8) 0.041(7) 0.016(6) -0.010(6) -0.029(6)
O47 0.036(7) 0.073(8) 0.053(8) 0.014(6) 0.015(6) 0.001(6)
O48 0.035(7) 0.052(7) 0.052(8) 0.014(6) 0.000(6) 0.004(5)
O49 0.111(9) 0.081(8) 0.106(9) 0.001(7) -0.017(7) 0.016(7)
O50 0.151(10) 0.128(10) 0.106(10) 0.007(8) 0.019(8) -0.003(8)
O51 0.090(8) 0.075(7) 0.073(8) -0.016(6) -0.004(7) 0.023(7)
O52 0.108(9) 0.092(8) 0.104(9) 0.001(7) 0.038(8) 0.013(7)
C1 0.053(5) 0.066(5) 0.065(6) 0.002(5) 0.009(5) 0.001(5)
C2 0.061(6) 0.060(6) 0.056(6) 0.007(5) -0.001(5) 0.001(5)
C3 0.049(8) 0.052(8) 0.054(9) 0.007(7) 0.003(7) -0.005(7)
C4 0.068(6) 0.056(6) 0.059(6) 0.008(6) 0.003(6) -0.003(5)
C5 0.029(7) 0.047(7) 0.042(8) 0.014(6) 0.000(6) -0.007(6)
C6 0.020(8) 0.052(10) 0.043(10) -0.010(8) 0.000(7) 0.005(7)
C7 0.053(9) 0.046(8) 0.053(9) 0.011(7) -0.017(7) 0.015(7)
C8 0.055(7) 0.041(7) 0.047(7) 0.004(6) -0.006(6) 0.008(6)
C9 0.051(7) 0.045(6) 0.039(6) 0.000(5) -0.001(6) 0.006(6)
C10 0.057(9) 0.052(8) 0.034(8) 0.002(7) 0.003(7) 0.008(7)
C11 0.063(7) 0.059(7) 0.059(7) -0.002(6) -0.005(7) 0.004(6)
C12 0.061(6) 0.060(6) 0.056(6) 0.007(5) -0.001(5) 0.001(5)
C13 0.061(14) 0.069(14) 0.071(15) 0.002(12) -0.001(12) -0.016(11)
C14 0.09(2) 0.047(13) 0.12(2) -0.012(14) 0.032(18) -0.030(13)
C15 0.053(5) 0.066(5) 0.065(6) 0.002(5) 0.009(5) 0.001(5)
C17 0.085(10) 0.081(11) 0.140(14) -0.021(10) 0.038(11) -0.016(9)
C18 0.039(6) 0.058(6) 0.057(7) -0.008(6) 0.008(5) 0.002(5)
C19 0.085(10) 0.051(8) 0.033(8) 0.013(7) 0.013(8) -0.007(8)
C20 0.038(9) 0.070(11) 0.194(16) -0.014(12) 0.012(11) -0.019(9)
C21 0.045(12) 0.085(15) 0.054(13) 0.024(11) -0.010(10) -0.004(11)
C22 0.052(13) 0.084(15) 0.054(13) 0.005(11) -0.017(10) 0.020(11)
C23 0.085(10) 0.081(11) 0.140(14) -0.021(10) 0.038(11) -0.016(9)
N1 0.034(9) 0.088(12) 0.064(11) 0.034(9) -0.009(8) -0.007(8)
N2 0.079(14) 0.099(14) 0.093(15) 0.022(12) 0.002(12) -0.016(11)
N3 0.044(10) 0.089(12) 0.058(11) 0.020(9) -0.003(8) -0.012(8)
N4 0.107(18) 0.120(18) 0.19(3) 0.002(17) 0.062(18) -0.053(15)
N5 0.106(17) 0.125(17) 0.062(13) 0.013(13) -0.010(12) -0.006(14)
N6 0.073(14) 0.120(16) 0.089(15) 0.001(12) 0.002(12) -0.035(12)
N7 0.118(14) 0.094(12) 0.157(15) 0.023(12) 0.042(13) 0.055(11)
N8 0.061(12) 0.203(16) 0.135(15) -0.011(14) -0.007(12) -0.026(13)
N9 0.042(9) 0.098(11) 0.118(13) -0.029(10) -0.002(9) 0.007(9)
C16 0.039(6) 0.058(6) 0.057(7) -0.008(6) 0.008(5) 0.002(5)
N10 0.083(10) 0.065(8) 0.077(9) -0.007(8) 0.006(8) 0.019(8)
N11 0.094(13) 0.078(10) 0.095(11) -0.006(8) 0.006(9) 0.001(9)
N12 0.068(6) 0.056(6) 0.059(6) 0.008(6) 0.003(6) -0.003(5)
C16B 0.0391(17) 0.0575(6) 0.0571(7) -0.008(10) 0.008(8) 0.002(9)
N10B 0.083(10) 0.065(8) 0.077(9) -0.007(8) 0.006(8) 0.019(8)
N11B 0.094(13) 0.078(10) 0.095(11) -0.006(8) 0.006(9) 0.001(9)
N12B 0.0391(17) 0.0575(6) 0.0571(7) -0.008(10) 0.008(8) 0.002(9)
N13 0.098(14) 0.087(13) 0.043(10) 0.003(9) -0.003(10) 0.014(11)
N14 0.056(10) 0.067(10) 0.033(8) -0.004(7) 0.010(7) 0.010(8)
N15 0.071(12) 0.068(11) 0.060(11) 0.023(9) 0.017(9) -0.012(9)
N16 0.027(7) 0.064(9) 0.077(10) -0.017(8) 0.005(7) -0.011(7)
N17 0.025(7) 0.097(11) 0.056(9) -0.003(8) -0.002(7) 0.006(7)
N18 0.024(7) 0.073(10) 0.123(12) -0.056(9) -0.005(8) 0.002(7)
N19 0.076(10) 0.060(9) 0.033(8) 0.005(7) 0.016(8) -0.010(7)
N20 0.124(13) 0.055(9) 0.033(8) -0.011(7) -0.009(9) -0.002(9)
N21 0.091(11) 0.057(9) 0.044(9) 0.017(7) 0.023(8) -0.009(8)
N22 0.057(11) 0.085(12) 0.193(18) 0.016(13) 0.002(12) 0.006(10)
N23 0.070(12) 0.103(14) 0.21(2) -0.047(14) 0.018(13) -0.016(11)
N24 0.041(10) 0.072(11) 0.218(19) -0.003(12) 0.002(12) -0.006(9)
N25 0.036(10) 0.126(15) 0.072(12) 0.034(11) 0.013(9) -0.008(10)
N26 0.035(9) 0.097(12) 0.054(10) 0.018(9) 0.005(8) -0.002(8)
N27 0.050(10) 0.078(11) 0.052(10) 0.020(9) 0.000(8) -0.016(8)
N28 0.041(10) 0.102(14) 0.121(17) -0.038(12) -0.018(10) 0.010(9)
N29 0.045(11) 0.090(13) 0.118(17) -0.036(12) -0.001(11) 0.012(9)
N30 0.030(9) 0.113(14) 0.061(11) 0.004(10) -0.007(8) 0.010(9)
N31 0.130(16) 0.146(16) 0.182(19) 0.031(15) 0.014(15) -0.051(14)
N32 0.159(16) 0.149(16) 0.119(17) -0.033(14) 0.056(15) -0.019(14)
N33 0.119(15) 0.084(13) 0.23(2) -0.031(14) 0.001(15) 0.003(13)
O1W 0.063(10) 0.154(15) 0.069(10) -0.017(10) -0.016(8) 0.018(10)
O2W 0.101(9) 0.094(8) 0.094(9) -0.003(7) 0.011(7) 0.005(7)
O3W 0.138(10) 0.145(10) 0.133(10) 0.017(8) 0.035(8) -0.013(8)
O4WA 0.072(10) 0.045(9) 0.055(10) 0.014(8) 0.000(8) 0.000(8)
O4WB 0.100(12) 0.069(11) 0.072(11) 0.001(9) 0.019(9) 0.001(9)
O5W 0.132(10) 0.151(10) 0.124(10) 0.019(8) 0.006(8) 0.000(8)
O6W 0.176(13) 0.232(14) 0.211(13) -0.022(9) 0.057(9) -0.006(9)
O7WA 0.095(13) 0.117(13) 0.106(13) 0.038(9) 0.023(9) -0.003(9)
O7WB 0.107(14) 0.115(14) 0.109(14) 0.018(9) 0.005(9) 0.002(9)

loop_
_atom_type_symbol
_atom_type_description
_atom_type_scat_dispersion_real
_atom_type_scat_dispersion_imag
_atom_type_scat_source
C C 0.0033 0.0016 'International Tables Vol C Tables 4.2.6.8 and 6.1.1.4'
H H 0.0000 0.0000 'International Tables Vol C Tables 4.2.6.8 and 6.1.1.4'
N N 0.0061 0.0033 'International Tables Vol C Tables 4.2.6.8 and 6.1.1.4'
O O 0.0106 0.0060 'International Tables Vol C Tables 4.2.6.8 and 6.1.1.4'
Co Co 0.3494 0.9721 'International Tables Vol C Tables 4.2.6.8 and 6.1.1.4'
As As 0.0499 2.0058 'International Tables Vol C Tables 4.2.6.8 and 6.1.1.4'
Mo Mo -1.6832 0.6857 'International Tables Vol C Tables 4.2.6.8 and 6.1.1.4'
Dy Dy -0.1892 4.4098 'International Tables Vol C Tables 4.2.6.8 and 6.1.1.4'
W W -0.8490 6.8722 'International Tables Vol C Tables 4.2.6.8 and 6.1.1.4'

loop_
_geom_angle_atom_site_label_1
_geom_angle_atom_site_label_2
_geom_angle_atom_site_label_3
_geom_angle
O35 W1 O12 103.0(5)
O35 W1 O36 99.7(5)
O12 W1 O36 92.8(4)
O35 W1 O34 102.1(5)
O12 W1 O34 86.7(4)
O36 W1 O34 157.8(4)
O35 W1 O32 100.1(5)
O12 W1 O32 156.7(4)
O36 W1 O32 86.3(4)
O34 W1 O32 85.5(4)
O35 W1 O5 169.3(4)
O12 W1 O5 84.0(4)
O36 W1 O5 71.6(4)
O34 W1 O5 86.3(4)
O32 W1 O5 73.6(4)
O33 W2 O24 104.2(5)
O33 W2 O31 101.0(4)
O24 W2 O31 92.3(4)
O33 W2 O32 100.7(5)
O24 W2 O32 154.6(4)
O31 W2 O32 87.9(4)
O33 W2 O3 101.8(5)
O24 W2 O3 86.0(4)
O31 W2 O3 156.8(4)
O32 W2 O3 84.0(4)
O33 W2 O5 171.0(4)
O24 W2 O5 83.1(4)
O31 W2 O5 73.0(3)
O32 W2 O5 72.7(4)
O3 W2 O5 83.9(4)
O37 W3 O11 104.9(5)
O37 W3 O38 102.1(5)
O11 W3 O38 91.5(5)
O37 W3 O28 100.5(5)
O11 W3 O28 154.3(4)
O38 W3 O28 87.1(4)
O37 W3 O34 101.7(5)
O11 W3 O34 87.3(4)
O38 W3 O34 155.6(4)
O28 W3 O34 83.6(4)
O37 W3 O2 170.6(5)
O11 W3 O2 83.1(4)
O38 W3 O2 72.3(4)
O28 W3 O2 72.0(3)
O34 W3 O2 83.4(4)
O41 W4 O15 104.2(5)
O41 W4 O20 104.3(4)
O15 W4 O20 95.8(4)
O41 W4 O36 100.7(4)
O15 W4 O36 89.8(4)
O20 W4 O36 152.2(4)
O41 W4 O31 94.8(4)
O15 W4 O31 160.1(4)
O20 W4 O31 84.9(4)
O36 W4 O31 80.9(4)
O41 W4 O5 164.3(4)
O15 W4 O5 89.1(4)
O20 W4 O5 82.1(4)
O36 W4 O5 70.7(3)
O31 W4 O5 71.3(3)
O14 W5 O13 101.1(5)
O14 W5 O9 100.1(5)
O13 W5 O9 94.8(5)
O14 W5 O12 103.7(5)
O13 W5 O12 90.8(4)
O9 W5 O12 154.0(4)
O14 W5 O11 97.0(5)
O13 W5 O11 161.4(4)
O9 W5 O11 86.1(4)
O12 W5 O11 80.8(4)
O14 W5 O4 172.9(5)
O13 W5 O4 77.8(4)
O9 W5 O4 73.1(3)
O12 W5 O4 83.3(4)
O11 W5 O4 84.7(4)
O30 W6 O25 102.0(5)
O30 W6 O3 101.8(5)
O25 W6 O3 87.7(4)
O30 W6 O29 100.6(5)
O25 W6 O29 89.2(4)
O3 W6 O29 157.5(4)
O30 W6 O28 101.5(5)
O25 W6 O28 156.4(4)
O3 W6 O28 85.4(4)
O29 W6 O28 88.7(4)
O30 W6 O2 171.0(4)
O25 W6 O2 83.1(4)
O3 W6 O2 85.7(4)
O29 W6 O2 71.9(4)
O28 W6 O2 73.9(4)
O27 W7 O26 101.8(5)
O27 W7 O21 101.9(5)
O26 W7 O21 94.7(4)
O27 W7 O25 101.6(5)
O26 W7 O25 92.5(4)
O21 W7 O25 153.5(4)
O27 W7 O24 95.9(5)
O26 W7 O24 161.9(4)
O21 W7 O24 85.0(4)
O25 W7 O24 80.4(4)
O27 W7 O1 173.6(4)
O26 W7 O1 78.6(4)
O21 W7 O1 71.7(3)
O25 W7 O1 84.8(3)
O24 W7 O1 84.1(3)
O39 W8 O40 103.5(5)
O39 W8 O7 104.3(5)
O40 W8 O7 96.0(4)
O39 W8 O29 99.6(5)
O40 W8 O29 88.8(4)
O7 W8 O29 153.8(4)
O39 W8 O38 94.9(4)
O40 W8 O38 160.0(4)
O7 W8 O38 86.7(4)
O29 W8 O38 80.5(4)
O39 W8 O2 164.5(4)
O40 W8 O2 88.9(4)
O7 W8 O2 83.3(4)
O29 W8 O2 71.0(4)
O38 W8 O2 71.7(3)
O10 W9 O8 104.3(5)
O10 W9 O6 104.5(5)
O8 W9 O6 97.6(5)
O10 W9 O7 96.7(5)
O8 W9 O7 156.5(4)
O6 W9 O7 87.2(4)
O10 W9 O9 97.1(4)
O8 W9 O9 87.1(4)
O6 W9 O9 156.0(4)
O7 W9 O9 79.8(4)
O10 W9 O4 166.4(4)
O8 W9 O4 76.6(4)
O6 W9 O4 88.8(4)
O7 W9 O4 80.5(4)
O9 W9 O4 69.4(3)
O23 W10 O22 102.0(4)
O23 W10 O16 103.5(5)
O22 W10 O16 97.9(4)
O23 W10 O21 99.2(4)
O22 W10 O21 87.5(4)
O16 W10 O21 155.0(4)
O23 W10 O20 97.1(4)
O22 W10 O20 158.7(4)
O16 W10 O20 86.4(4)
O21 W10 O20 80.4(4)
O23 W10 O1 168.8(4)
O22 W10 O1 77.9(4)
O16 W10 O1 87.6(4)
O21 W10 O1 69.6(3)
O20 W10 O1 81.6(3)
O6 Dy1 O26 140.9(3)
O6 Dy1 O22 95.2(3)
O26 Dy1 O22 81.1(3)
O6 Dy1 O40 76.1(4)
O26 Dy1 O40 81.7(4)
O22 Dy1 O40 139.4(3)
O6 Dy1 O44 110.5(4)
O26 Dy1 O44 94.0(4)
O22 Dy1 O44 142.7(3)
O40 Dy1 O44 75.0(4)
O6 Dy1 O42 76.6(3)
O26 Dy1 O42 140.7(3)
O22 Dy1 O42 84.5(4)
O40 Dy1 O42 129.7(4)
O44 Dy1 O42 76.2(4)
O6 Dy1 O43 139.0(3)
O26 Dy1 O43 76.4(3)
O22 Dy1 O43 70.4(3)
O40 Dy1 O43 139.0(3)
O44 Dy1 O43 72.5(4)
O42 Dy1 O43 64.3(3)
O6 Dy1 O1 77.9(3)
O26 Dy1 O1 65.4(3)
O22 Dy1 O1 64.3(3)
O40 Dy1 O1 75.1(3)
O44 Dy1 O1 145.7(3)
O42 Dy1 O1 137.2(3)
O43 Dy1 O1 123.7(3)
O16 Dy2 O8 94.4(3)
O16 Dy2 O13 139.9(4)
O8 Dy2 O13 81.2(3)
O16 Dy2 O15 74.3(3)
O8 Dy2 O15 140.8(4)
O13 Dy2 O15 84.2(4)
O16 Dy2 O17 117.3(4)
O8 Dy2 O17 139.8(4)
O13 Dy2 O17 88.3(4)
O15 Dy2 O17 75.3(4)
O16 Dy2 O18 75.2(4)
O8 Dy2 O18 88.2(4)
O13 Dy2 O18 143.7(4)
O15 Dy2 O18 123.0(4)
O17 Dy2 O18 77.7(4)
O16 Dy2 O19 136.4(3)
O8 Dy2 O19 69.4(4)
O13 Dy2 O19 79.4(4)
O15 Dy2 O19 142.3(3)
O17 Dy2 O19 70.6(4)
O18 Dy2 O19 64.5(4)
O16 Dy2 O4 77.4(3)
O8 Dy2 O4 63.9(3)
O13 Dy2 O4 64.8(3)
O15 Dy2 O4 76.9(3)
O17 Dy2 O4 142.9(4)
O18 Dy2 O4 138.8(4)
O19 Dy2 O4 124.0(3)
O1 As1 O4 111.4(5)
O1 As1 O2 109.5(4)
O4 As1 O2 110.5(5)
O1 As1 O5 110.3(5)
O4 As1 O5 109.6(5)
O2 As1 O5 105.3(4)
As1 O1 W10 122.9(4)
As1 O1 W7 123.1(5)
W10 O1 W7 92.3(3)
As1 O1 Dy1 126.7(5)
W10 O1 Dy1 91.5(3)
W7 O1 Dy1 90.5(3)
As1 O2 W8 121.2(5)
As1 O2 W6 126.2(5)
W8 O2 W6 93.2(3)
As1 O2 W3 125.0(5)
W8 O2 W3 91.9(3)
W6 O2 W3 89.6(3)
W6 O3 W2 148.8(5)
As1 O4 W5 123.3(5)
As1 O4 W9 122.2(5)
W5 O4 W9 92.4(3)
As1 O4 Dy2 126.3(5)
W5 O4 Dy2 91.4(3)
W9 O4 Dy2 91.7(3)
As1 O5 W4 122.2(4)
As1 O5 W1 124.6(5)
W4 O5 W1 92.7(3)
As1 O5 W2 125.5(5)
W4 O5 W2 91.8(3)
W1 O5 W2 90.4(3)
W9 O6 Dy1 159.3(6)
W8 O7 W9 146.8(5)
W9 O8 Dy2 127.5(5)
W5 O9 W9 124.8(4)
W3 O11 W5 155.2(6)
W1 O12 W5 156.3(6)
W5 O13 Dy2 125.7(5)
W4 O15 Dy2 151.5(5)
W10 O16 Dy2 160.4(5)
C7 O17 Dy2 140.4(11)
C10 O18 Dy2 119.7(11)
C9 O19 Dy2 112.8(9)
W4 O20 W10 146.2(5)
W7 O21 W10 125.9(4)
W10 O22 Dy1 126.1(4)
W2 O24 W7 156.1(5)
W6 O25 W7 154.8(6)
W7 O26 Dy1 125.3(5)
W3 O28 W6 124.3(5)
W6 O29 W8 123.8(5)
W2 O31 W4 123.9(5)
W2 O32 W1 123.2(5)
W1 O34 W3 148.5(6)
W1 O36 W4 124.9(5)
W3 O38 W8 123.9(5)
W8 O40 Dy1 150.3(6)
C4 O42 Dy1 119.9(11)
C1 O43 Dy1 114.8(10)
C3 O44 Dy1 140.8(12)
O43 C1 C5 111.6(15)
O43 C1 C2 108.2(15)
C5 C1 C2 110.6(15)
O43 C1 C4 109.1(15)
C5 C1 C4 110.5(16)
C2 C1 C4 106.7(16)
C3 C2 C1 118.1(15)
C3 C2 H2A 107.8
C1 C2 H2A 107.8
C3 C2 H2B 107.8
C1 C2 H2B 107.8
H2A C2 H2B 107.1
O44 C3 O45 122.2(17)
O44 C3 C2 119.7(17)
O45 C3 C2 117.9(16)
O46 C4 O42 124.2(18)
O46 C4 C1 119.6(17)
O42 C4 C1 116.1(18)
C6 C5 C1 115.8(14)
C6 C5 H5A 108.3
C1 C5 H5A 108.3
C6 C5 H5B 108.3
C1 C5 H5B 108.3
H5A C5 H5B 107.4
O47 C6 O48 125.1(14)
O47 C6 C5 119.4(15)
O48 C6 C5 115.4(14)
O49 C7 O17 120.3(18)
O49 C7 C8 116.0(17)
O17 C7 C8 123.7(14)
C7 C8 C9 112.1(13)
C7 C8 H8A 109.2
C9 C8 H8A 109.2
C7 C8 H8B 109.2
C9 C8 H8B 109.2
H8A C8 H8B 107.9
O19 C9 C8 111.3(14)
O19 C9 C10 107.2(13)
C8 C9 C10 113.1(14)
O19 C9 C11 108.2(14)
C8 C9 C11 109.4(13)
C10 C9 C11 107.5(14)
O18 C10 O52 123.1(18)
O18 C10 C9 118.6(16)
O52 C10 C9 118.2(16)
C12 C11 C9 110.3(15)
C12 C11 H11A 109.6
C9 C11 H11A 109.6
C12 C11 H11B 109.6
C9 C11 H11B 109.6
H11A C11 H11B 108.1
O51 C12 O50 122.7(19)
O51 C12 C11 120.7(18)
O50 C12 C11 116.5(19)
N1 C13 N3 123(2)
N1 C13 N2 119.1(19)
N3 C13 N2 118(2)
N6 C14 N4 116(3)
N6 C14 N5 117(2)
N4 C14 N5 128(3)
N9 C15 N7 117(2)
N9 C15 N8 117(2)
N7 C15 N8 126(2)
N15 C17 N13 122(3)
N15 C17 N14 120(2)
N13 C17 N14 118(2)
N16 C18 N18 120.5(16)
N16 C18 N17 123.9(17)
N18 C18 N17 115.4(16)
N21 C19 N19 121.6(16)
N21 C19 N20 121.4(16)
N19 C19 N20 117.0(17)
N23 C20 N22 121(2)
N23 C20 N24 120(2)
N22 C20 N24 119(2)
N25 C21 N26 119.8(17)
N25 C21 N27 121.1(18)
N26 C21 N27 119.1(17)
N29 C22 N30 120.5(19)
N29 C22 N28 124(2)
N30 C22 N28 115.5(19)
N33 C23 N32 124(3)
N33 C23 N31 121(4)
N32 C23 N31 115(3)
C13 N1 H1A 120.0
C13 N1 H1B 120.0
H1A N1 H1B 120.0
C13 N2 H2C 120.0
C13 N2 H2D 120.0
H2C N2 H2D 120.0
C13 N3 H3A 120.0
C13 N3 H3B 120.0
H3A N3 H3B 120.0
C14 N4 H4A 120.0
C14 N4 H4B 120.0
H4A N4 H4B 120.0
C14 N5 H5C 120.0
C14 N5 H5D 120.0
H5C N5 H5D 120.0
C14 N6 H6A 120.0
C14 N6 H6B 120.0
H6A N6 H6B 120.0
C15 N7 H7A 120.0
C15 N7 H7B 120.0
H7A N7 H7B 120.0
C15 N8 H8C 120.0
C15 N8 H8D 120.0
H8C N8 H8D 120.0
C15 N9 H9A 120.0
C15 N9 H9B 120.0
H9A N9 H9B 120.0
N12 C16 N10 120.4(9)
N12 C16 N11 119.8(9)
N10 C16 N11 119.8(9)
C16 N10 H10A 120.0
C16 N10 H10B 120.0
H10A N10 H10B 120.0
C16 N11 H11C 120.0
C16 N11 H11D 120.0
H11C N11 H11D 120.0
C16 N12 H12A 120.0
C16 N12 H12B 120.0
H12A N12 H12B 120.0
N11B C16B N10B 119.6(10)
N11B C16B N12B 119.8(10)
N10B C16B N12B 120.5(10)
C16B N10B H10C 120.0
C16B N10B H10D 120.0
H10C N10B H10D 120.0
C16B N11B H11E 120.0
C16B N11B H11F 120.0
H11E N11B H11F 120.0
C16B N12B H12C 120.0
C16B N12B H12D 120.0
H12C N12B H12D 120.0
C17 N13 H13A 120.0
C17 N13 H13B 120.0
H13A N13 H13B 120.0
C17 N14 H14A 120.0
C17 N14 H14B 120.0
H14A N14 H14B 120.0
C17 N15 H15A 120.0
C17 N15 H15B 120.0
H15A N15 H15B 120.0
C18 N16 H16A 120.0
C18 N16 H16B 120.0
H16A N16 H16B 120.0
C18 N17 H17A 120.0
C18 N17 H17B 120.0
H17A N17 H17B 120.0
C18 N18 H18A 120.0
C18 N18 H18B 120.0
H18A N18 H18B 120.0
C19 N19 H19A 120.0
C19 N19 H19B 120.0
H19A N19 H19B 120.0
C19 N20 H20A 120.0
C19 N20 H20B 120.0
H20A N20 H20B 120.0
C19 N21 H21A 120.0
C19 N21 H21B 120.0
H21A N21 H21B 120.0
C20 N22 H22A 120.0
C20 N22 H22B 120.0
H22A N22 H22B 120.0
C20 N23 H23A 120.0
C20 N23 H23B 120.0
H23A N23 H23B 120.0
C20 N24 H24A 120.0
C20 N24 H24B 120.0
H24A N24 H24B 120.0
C21 N25 H25A 120.0
C21 N25 H25B 120.0
H25A N25 H25B 120.0
C21 N26 H26A 120.0
C21 N26 H26B 120.0
H26A N26 H26B 120.0
C21 N27 H27A 120.0
C21 N27 H27B 120.0
H27A N27 H27B 120.0
C22 N28 H28A 120.0
C22 N28 H28B 120.0
H28A N28 H28B 120.0
C22 N29 H29A 120.0
C22 N29 H29B 120.0
H29A N29 H29B 120.0
C22 N30 H30A 120.0
C22 N30 H30B 120.0
H30A N30 H30B 120.0
C23 N31 H31A 120.0
C23 N31 H31B 120.0
H31A N31 H31B 120.0
C23 N32 H32A 120.0
C23 N32 H32B 120.0
H32A N32 H32B 120.0
C23 N33 H33A 120.0
C23 N33 H33B 120.0
H33A N33 H33B 120.0

loop_
_geom_bond_atom_site_label_1
_geom_bond_atom_site_label_2
_geom_bond_distance
W1 O35 1.710(10)
W1 O12 1.868(11)
W1 O36 1.907(9)
W1 O34 1.908(10)
W1 O32 1.953(10)
W1 O5 2.387(9)
W2 O33 1.728(11)
W2 O24 1.850(10)
W2 O31 1.861(9)
W2 O32 1.937(10)
W2 O3 1.951(9)
W2 O5 2.436(9)
W3 O37 1.698(10)
W3 O11 1.820(11)
W3 O38 1.868(10)
W3 O28 1.929(11)
W3 O34 1.950(10)
W3 O2 2.460(9)
W4 O41 1.737(9)
W4 O15 1.777(9)
W4 O20 1.843(9)
W4 O36 1.982(9)
W4 O31 2.056(9)
W4 O5 2.379(9)
W5 O14 1.720(10)
W5 O13 1.781(11)
W5 O9 1.852(10)
W5 O12 1.970(11)
W5 O11 2.036(11)
W5 O4 2.419(9)
W6 O30 1.679(11)
W6 O25 1.906(10)
W6 O3 1.907(9)
W6 O29 1.910(10)
W6 O28 1.930(10)
W6 O2 2.381(10)
W7 O27 1.727(10)
W7 O26 1.790(10)
W7 O21 1.868(9)
W7 O25 1.953(10)
W7 O24 2.041(10)
W7 O1 2.429(9)
W8 O39 1.719(10)
W8 O40 1.765(10)
W8 O7 1.855(11)
W8 O29 1.995(10)
W8 O38 2.057(10)
W8 O2 2.359(9)
W9 O10 1.753(10)
W9 O8 1.770(10)
W9 O6 1.779(10)
W9 O7 2.030(11)
W9 O9 2.092(9)
W9 O4 2.424(10)
W10 O23 1.721(9)
W10 O22 1.790(9)
W10 O16 1.797(9)
W10 O21 2.047(9)
W10 O20 2.055(8)
W10 O1 2.405(9)
Dy1 O6 2.265(10)
Dy1 O26 2.303(9)
Dy1 O22 2.303(9)
Dy1 O40 2.320(10)
Dy1 O44 2.363(11)
Dy1 O42 2.409(11)
Dy1 O43 2.466(10)
Dy1 O1 2.693(9)
Dy2 O16 2.285(9)
Dy2 O8 2.301(10)
Dy2 O13 2.308(10)
Dy2 O15 2.322(9)
Dy2 O17 2.333(10)
Dy2 O18 2.351(12)
Dy2 O19 2.484(10)
Dy2 O4 2.669(9)
As1 O1 1.663(9)
As1 O4 1.687(9)
As1 O2 1.688(9)
As1 O5 1.688(9)
O17 C7 1.272(18)
O18 C10 1.230(18)
O19 C9 1.386(18)
O42 C4 1.28(2)
O43 C1 1.41(2)
O44 C3 1.251(19)
O45 C3 1.26(2)
O46 C4 1.23(2)
O47 C6 1.226(18)
O48 C6 1.281(18)
O49 C7 1.211(19)
O50 C12 1.32(2)
O51 C12 1.25(2)
O52 C10 1.26(2)
C1 C5 1.53(2)
C1 C2 1.53(2)
C1 C4 1.56(3)
C2 C3 1.50(2)
C2 H2A 0.9700
C2 H2B 0.9700
C5 C6 1.53(2)
C5 H5A 0.9700
C5 H5B 0.9700
C7 C8 1.49(2)
C8 C9 1.53(2)
C8 H8A 0.9700
C8 H8B 0.9700
C9 C10 1.56(2)
C9 C11 1.57(2)
C11 C12 1.48(2)
C11 H11A 0.9700
C11 H11B 0.9700
C13 N1 1.30(2)
C13 N3 1.34(2)
C13 N2 1.37(2)
C14 N6 1.30(3)
C14 N4 1.31(2)
C14 N5 1.37(3)
C15 N9 1.25(2)
C15 N7 1.27(2)
C15 N8 1.32(3)
C17 N15 1.31(3)
C17 N13 1.33(3)
C17 N14 1.37(3)
C18 N16 1.27(2)
C18 N18 1.34(2)
C18 N17 1.35(2)
C19 N21 1.29(2)
C19 N19 1.33(2)
C19 N20 1.34(2)
C20 N23 1.27(3)
C20 N22 1.28(3)
C20 N24 1.36(3)
C21 N25 1.30(2)
C21 N26 1.32(2)
C21 N27 1.33(2)
C22 N29 1.28(2)
C22 N30 1.34(2)
C22 N28 1.35(2)
C23 N33 1.23(3)
C23 N32 1.25(3)
C23 N31 1.28(3)
N1 H1A 0.8600
N1 H1B 0.8600
N2 H2C 0.8600
N2 H2D 0.8600
N3 H3A 0.8600
N3 H3B 0.8600
N4 H4A 0.8600
N4 H4B 0.8600
N5 H5C 0.8600
N5 H5D 0.8600
N6 H6A 0.8600
N6 H6B 0.8600
N7 H7A 0.8600
N7 H7B 0.8600
N8 H8C 0.8600
N8 H8D 0.8600
N9 H9A 0.8600
N9 H9B 0.8600
C16 N12 1.317(9)
C16 N10 1.319(9)
C16 N11 1.325(9)
N10 H10A 0.8600
N10 H10B 0.8600
N11 H11C 0.8600
N11 H11D 0.8600
N12 H12A 0.8600
N12 H12B 0.8600
C16B N11B 1.322(9)
C16B N10B 1.323(9)
C16B N12B 1.323(9)
N10B H10C 0.8600
N10B H10D 0.8600
N11B H11E 0.8600
N11B H11F 0.8600
N12B H12C 0.8600
N12B H12D 0.8600
N13 H13A 0.8600
N13 H13B 0.8600
N14 H14A 0.8600
N14 H14B 0.8600
N15 H15A 0.8600
N15 H15B 0.8600
N16 H16A 0.8600
N16 H16B 0.8600
N17 H17A 0.8600
N17 H17B 0.8600
N18 H18A 0.8600
N18 H18B 0.8600
N19 H19A 0.8600
N19 H19B 0.8600
N20 H20A 0.8600
N20 H20B 0.8600
N21 H21A 0.8600
N21 H21B 0.8600
N22 H22A 0.8600
N22 H22B 0.8600
N23 H23A 0.8600
N23 H23B 0.8600
N24 H24A 0.8600
N24 H24B 0.8600
N25 H25A 0.8600
N25 H25B 0.8600
N26 H26A 0.8600
N26 H26B 0.8600
N27 H27A 0.8600
N27 H27B 0.8600
N28 H28A 0.8600
N28 H28B 0.8600
N29 H29A 0.8600
N29 H29B 0.8600
N30 H30A 0.8600
N30 H30B 0.8600
N31 H31A 0.8600
N31 H31B 0.8600
N32 H32A 0.8600
N32 H32B 0.8600
N33 H33A 0.8600
N33 H33B 0.8600

loop_
_platon_squeeze_void_nr
_platon_squeeze_void_average_x
_platon_squeeze_void_average_y
_platon_squeeze_void_average_z
_platon_squeeze_void_volume
_platon_squeeze_void_count_electrons
1 0.000 0.500 0.000 168.8 13.7
2 0.000 1.000 0.000 20.7 2.3
3 0.000 1.000 0.500 168.8 13.9
4 0.000 0.500 0.500 20.7 1.8
